data_7252092
loop_
_publ_author_name
'Polishchuk, Vladyslav'
'Shishkina, Svitlana'
'Shandura, Mykola'

_publ_section_title
;
 1,3,2-Dioxaborine-based mero-polyanionic dyes: high-extinction
 NIR-absorbing polymethines.
;
_journal_issue 31
_journal_name_full 'RSC advances'
_journal_page_first 28634
_journal_page_last 28642
_journal_paper_doi 10.1039/d6ra03597c
_journal_volume 16
_journal_year 2026
_chemical_formula_moiety 'C26 H22 B2 F4 N3 O4, C16 H36 N'
_chemical_formula_sum 'C42 H58 B2 F4 N4 O4'
_chemical_formula_weight 780.54
_space_group_crystal_system monoclinic
_space_group_IT_number 14
_space_group_name_Hall '-P 2yn'
_space_group_name_H-M_alt 'P 1 21/n 1'
_atom_sites_solution_hydrogens geom
_audit_creation_date 2024-12-09
_audit_creation_method
;
Olex2 1.5
(compiled 2024.02.16 svn.r378c4104 for OlexSys, GUI svn.r6928)
;
_audit_update_record
;
2026-04-22 deposited with the CCDC.	2026-05-20 downloaded from the CCDC.
;
_cell_angle_alpha 90
_cell_angle_beta 98.100(5)
_cell_angle_gamma 90
_cell_formula_units_Z 4
_cell_length_a 17.7626(12)
_cell_length_b 9.5986(5)
_cell_length_c 24.9869(15)
_cell_measurement_reflns_used 1286
_cell_measurement_temperature 173(2)
_cell_measurement_theta_max 16.81
_cell_measurement_theta_min 2.28
_cell_volume 4217.7(4)
_computing_molecular_graphics 'Olex2 1.5 (Dolomanov et al., 2009)'
_computing_publication_material 'Olex2 1.5 (Dolomanov et al., 2009)'
_computing_structure_refinement 'SHELXL 2016/6 (Sheldrick, 2015)'
_computing_structure_solution 'SHELXT 2014/5 (Sheldrick, 2014)'
_diffrn_ambient_temperature 173(2)
_diffrn_measured_fraction_theta_full 1.000
_diffrn_measured_fraction_theta_max 1.000
_diffrn_measurement_device_type 'Bruker APEX-II CCD'
_diffrn_measurement_method '\f and \w scans'
_diffrn_radiation_type MoK\a
_diffrn_radiation_wavelength 0.71073
_diffrn_reflns_av_R_equivalents 0.1133
_diffrn_reflns_av_unetI/netI 0.1085
_diffrn_reflns_Laue_measured_fraction_full 1.000
_diffrn_reflns_Laue_measured_fraction_max 1.000
_diffrn_reflns_limit_h_max 18
_diffrn_reflns_limit_h_min -21
_diffrn_reflns_limit_k_max 11
_diffrn_reflns_limit_k_min -11
_diffrn_reflns_limit_l_max 29
_diffrn_reflns_limit_l_min -29
_diffrn_reflns_number 57065
_diffrn_reflns_point_group_measured_fraction_full 1.000
_diffrn_reflns_point_group_measured_fraction_max 1.000
_diffrn_reflns_theta_full 24.998
_diffrn_reflns_theta_max 24.998
_diffrn_reflns_theta_min 1.646
_diffrn_source_current 30.0
_diffrn_source_power 1.2
_diffrn_source_voltage 40.0
_diffrn_standards_number 0
_exptl_absorpt_coefficient_mu 0.090
_exptl_absorpt_correction_type none
_exptl_crystal_colour 'dark green'
_exptl_crystal_colour_modifier dark
_exptl_crystal_colour_primary green
_exptl_crystal_density_diffrn 1.229
_exptl_crystal_description block
_exptl_crystal_F_000 1664
_exptl_crystal_size_max 0.18
_exptl_crystal_size_mid 0.11
_exptl_crystal_size_min 0.09
_refine_diff_density_max 0.235
_refine_diff_density_min -0.217
_refine_diff_density_rms 0.048
_refine_ls_extinction_method none
_refine_ls_goodness_of_fit_ref 1.008
_refine_ls_hydrogen_treatment constr
_refine_ls_matrix_type full
_refine_ls_number_parameters 513
_refine_ls_number_reflns 7423
_refine_ls_number_restraints 0
_refine_ls_restrained_S_all 1.008
_refine_ls_R_factor_all 0.2536
_refine_ls_R_factor_gt 0.0979
_refine_ls_shift/su_max 0.001
_refine_ls_shift/su_mean 0.000
_refine_ls_structure_factor_coef Fsqd
_refine_ls_weighting_details 'w=1/[\s^2^(Fo^2^)+(0.0442P)^2^+1.1431P] where P=(Fo^2^+2Fc^2^)/3'
_refine_ls_weighting_scheme calc
_refine_ls_wR_factor_gt 0.1362
_refine_ls_wR_factor_ref 0.1846
_reflns_Friedel_coverage 0.000
_reflns_number_gt 2946
_reflns_number_total 7423
_reflns_threshold_expression 'I > 2\s(I)'
_cod_data_source_file d6ra03597c2.cif
_cod_data_source_block A1
_cod_database_code 7252092
_shelx_shelxl_version_number 2016/6
_shelx_space_group_comment
;
The symmetry employed for this shelxl refinement is uniquely defined
by the following loop, which should always be used as a source of
symmetry information in preference to the above space-group names.
They are only intended as comments.
;
_shelx_estimated_absorpt_t_max 0.992
_shelx_estimated_absorpt_t_min 0.984
_olex2_refinement_description
;
1.a Secondary CH2 refined with riding coordinates:
 C27(H27A,H27B), C28(H28A,H28B), C29(H29A,H29B), C31(H31A,H31B), C32(H32A,
 H32B), C33(H33A,H33B), C35(H35A,H35B), C36(H36A,H36B), C37(H37A,H37B),
 C39(H39A,H39B), C40(H40A,H40B), C41(H41A,H41B)
1.b Aromatic/amide H refined with riding coordinates:
 C2(H2), C3(H3), C4(H4), C5(H5), C12(H12), C13(H13), C14(H14), C19(H19),
 C20(H20), C21(H21)
1.c Idealised Me refined as rotating group:
 C9(H9A,H9B,H9C), C10(H10A,H10B,H10C), C11(H11A,H11B,H11C), C26(H26A,H26B,
 H26C), C30(H30A,H30B,H30C), C34(H34A,H34B,H34C), C38(H38A,H38B,H38C), C42(H42A,
 H42B,H42C)
;
_olex2_submission_special_instructions 'No special instructions were received'

loop_
_space_group_symop_operation_xyz
'x, y, z'
'-x+1/2, y+1/2, -z+1/2'
'-x, -y, -z'
'x-1/2, -y-1/2, z-1/2'

loop_
_atom_site_label
_atom_site_type_symbol
_atom_site_fract_x
_atom_site_fract_y
_atom_site_fract_z
_atom_site_U_iso_or_equiv
_atom_site_adp_type
_atom_site_occupancy
_atom_site_site_symmetry_order
_atom_site_calc_flag
_atom_site_refinement_flags_posn
_atom_site_refinement_flags_adp
_atom_site_refinement_flags_occupancy
_atom_site_disorder_assembly
_atom_site_disorder_group
F1 F 0.14149(17) 0.1598(3) 0.20179(10) 0.0567(9) Uani 1 1 d . . . . .
F2 F 0.18691(16) -0.0619(2) 0.20408(10) 0.0467(8) Uani 1 1 d . . . . .
F3 F 0.52826(18) 0.1762(4) 0.12505(13) 0.0910(12) Uani 1 1 d . . . . .
F4 F 0.50562(19) -0.0036(4) 0.06743(13) 0.0902(12) Uani 1 1 d . . . . .
O1 O 0.06745(19) -0.0190(3) 0.15702(12) 0.0394(9) Uani 1 1 d . . . . .
O2 O 0.18280(18) 0.0647(3) 0.12522(12) 0.0410(9) Uani 1 1 d . . . . .
O3 O 0.4173(2) 0.1736(4) 0.06501(15) 0.0622(11) Uani 1 1 d . . . . .
O4 O 0.5410(2) 0.2093(5) 0.03501(19) 0.0813(13) Uani 1 1 d . . . . .
N1 N -0.2881(2) -0.1066(4) 0.17159(16) 0.0418(11) Uani 1 1 d . . . . .
N2 N -0.0162(3) 0.2125(4) -0.00925(17) 0.0532(13) Uani 1 1 d . . . . .
N3 N 0.3641(4) 0.4438(7) -0.0928(2) 0.116(2) Uani 1 1 d . . . . .
C1 C -0.3185(3) -0.1438(5) 0.2190(2) 0.0386(13) Uani 1 1 d . . . . .
C2 C -0.3940(3) -0.1537(5) 0.2259(3) 0.0567(16) Uani 1 1 d . . . . .
H2 H -0.433902 -0.135179 0.197205 0.068 Uiso 1 1 calc R U . . .
C3 C -0.4086(4) -0.1923(5) 0.2771(3) 0.0626(18) Uani 1 1 d . . . . .
H3 H -0.459679 -0.201870 0.283803 0.075 Uiso 1 1 calc R U . . .
C4 C -0.3494(4) -0.2171(5) 0.3185(2) 0.0612(17) Uani 1 1 d . . . . .
H4 H -0.360946 -0.242736 0.353202 0.073 Uiso 1 1 calc R U . . .
C5 C -0.2736(3) -0.2055(5) 0.3107(2) 0.0557(16) Uani 1 1 d . . . . .
H5 H -0.233305 -0.221250 0.339364 0.067 Uiso 1 1 calc R U . . .
C6 C -0.2597(3) -0.1701(5) 0.2595(2) 0.0436(14) Uani 1 1 d . . . . .
C7 C -0.1843(3) -0.1472(5) 0.23883(18) 0.0360(13) Uani 1 1 d . . . . .
C8 C -0.2112(3) -0.1050(5) 0.18027(19) 0.0359(13) Uani 1 1 d . . . . .
C9 C -0.3343(3) -0.0655(5) 0.1217(2) 0.0608(17) Uani 1 1 d . . . . .
H9A H -0.386745 -0.096975 0.121982 0.091 Uiso 1 1 calc R U . . .
H9B H -0.314000 -0.107799 0.091012 0.091 Uiso 1 1 calc R U . . .
H9C H -0.333549 0.036223 0.118240 0.091 Uiso 1 1 calc R U . . .
C10 C -0.1371(3) -0.2818(5) 0.2414(2) 0.0528(16) Uani 1 1 d . . . . .
H10A H -0.090812 -0.265520 0.225040 0.079 Uiso 1 1 calc R U . . .
H10B H -0.167090 -0.355809 0.221540 0.079 Uiso 1 1 calc R U . . .
H10C H -0.123155 -0.309913 0.279186 0.079 Uiso 1 1 calc R U . . .
C11 C -0.1407(3) -0.0304(5) 0.27106(18) 0.0477(15) Uani 1 1 d . . . . .
H11A H -0.171992 0.053976 0.268691 0.072 Uiso 1 1 calc R U . . .
H11B H -0.093481 -0.011631 0.256215 0.072 Uiso 1 1 calc R U . . .
H11C H -0.128509 -0.058717 0.308983 0.072 Uiso 1 1 calc R U . . .
C12 C -0.1687(3) -0.0661(5) 0.1404(2) 0.0412(13) Uani 1 1 d . . . . .
H12 H -0.196161 -0.048296 0.105667 0.049 Uiso 1 1 calc R U . . .
C13 C -0.0904(3) -0.0501(4) 0.14568(19) 0.0378(13) Uani 1 1 d . . . . .
H13 H -0.060934 -0.079916 0.178346 0.045 Uiso 1 1 calc R U . . .
C14 C -0.0530(3) 0.0068(5) 0.10611(19) 0.0414(14) Uani 1 1 d . . . . .
H14 H -0.081790 0.030047 0.072313 0.050 Uiso 1 1 calc R U . . .
C15 C 0.0257(3) 0.0318(4) 0.11350(19) 0.0344(13) Uani 1 1 d . . . . .
C16 C 0.0623(3) 0.1052(5) 0.07543(18) 0.0345(13) Uani 1 1 d . . . . .
C17 C 0.1418(3) 0.1178(4) 0.08109(19) 0.0362(13) Uani 1 1 d . . . . .
C18 C 0.0186(3) 0.1641(5) 0.0285(2) 0.0364(13) Uani 1 1 d . . . . .
C19 C 0.1814(3) 0.1784(5) 0.04217(18) 0.0374(13) Uani 1 1 d . . . . .
H19 H 0.153132 0.216305 0.010391 0.045 Uiso 1 1 calc R U . . .
C20 C 0.2593(3) 0.1848(4) 0.04828(18) 0.0387(14) Uani 1 1 d . . . . .
H20 H 0.285514 0.142129 0.079813 0.046 Uiso 1 1 calc R U . . .
C21 C 0.3046(3) 0.2471(5) 0.01337(19) 0.0421(14) Uani 1 1 d . . . . .
H21 H 0.280685 0.296604 -0.017312 0.051 Uiso 1 1 calc R U . . .
C22 C 0.3828(3) 0.2389(5) 0.0221(2) 0.0459(15) Uani 1 1 d . . . . .
C23 C 0.4307(4) 0.2998(6) -0.0139(2) 0.0528(15) Uani 1 1 d . . . . .
C24 C 0.5076(4) 0.2801(7) -0.0060(3) 0.0686(18) Uani 1 1 d . . . . .
C25 C 0.3953(4) 0.3786(7) -0.0583(3) 0.0719(19) Uani 1 1 d . . . . .
C26 C 0.5602(3) 0.3357(7) -0.0427(2) 0.091(2) Uani 1 1 d . . . . .
H26A H 0.580874 0.258122 -0.061570 0.137 Uiso 1 1 calc R U . . .
H26B H 0.601949 0.386345 -0.021304 0.137 Uiso 1 1 calc R U . . .
H26C H 0.532239 0.398861 -0.069175 0.137 Uiso 1 1 calc R U . . .
B1 B 0.1445(4) 0.0368(6) 0.1727(2) 0.0414(17) Uani 1 1 d . . . . .
B2 B 0.4983(5) 0.1381(9) 0.0737(3) 0.067(2) Uani 1 1 d . . . . .
N4 N 0.1554(2) 0.5611(4) 0.14276(14) 0.0365(11) Uani 1 1 d . . . . .
C27 C 0.0838(3) 0.4882(5) 0.11558(19) 0.0408(13) Uani 1 1 d . . . . .
H27A H 0.088713 0.473829 0.076984 0.049 Uiso 1 1 calc R U . . .
H27B H 0.081029 0.395067 0.132225 0.049 Uiso 1 1 calc R U . . .
C28 C 0.0106(3) 0.5634(5) 0.11888(18) 0.0416(14) Uani 1 1 d . . . . .
H28A H 0.016018 0.662466 0.109058 0.050 Uiso 1 1 calc R U . . .
H28B H -0.001023 0.559739 0.156457 0.050 Uiso 1 1 calc R U . . .
C29 C -0.0545(3) 0.4981(5) 0.08099(19) 0.0477(15) Uani 1 1 d . . . . .
H29A H -0.043562 0.505624 0.043339 0.057 Uiso 1 1 calc R U . . .
H29B H -0.057839 0.397859 0.089720 0.057 Uiso 1 1 calc R U . . .
C30 C -0.1307(3) 0.5670(5) 0.0850(2) 0.0561(16) Uani 1 1 d . . . . .
H30A H -0.169062 0.531568 0.056154 0.084 Uiso 1 1 calc R U . . .
H30B H -0.125906 0.668062 0.081218 0.084 Uiso 1 1 calc R U . . .
H30C H -0.146242 0.545571 0.120206 0.084 Uiso 1 1 calc R U . . .
C31 C 0.1465(3) 0.6045(5) 0.20033(18) 0.0420(14) Uani 1 1 d . . . . .
H31A H 0.193382 0.653427 0.216368 0.050 Uiso 1 1 calc R U . . .
H31B H 0.103970 0.671644 0.198668 0.050 Uiso 1 1 calc R U . . .
C32 C 0.1317(3) 0.4854(5) 0.23754(19) 0.0464(14) Uani 1 1 d . . . . .
H32A H 0.086334 0.432978 0.220915 0.056 Uiso 1 1 calc R U . . .
H32B H 0.175597 0.420964 0.241388 0.056 Uiso 1 1 calc R U . . .
C33 C 0.1189(3) 0.5350(5) 0.29266(19) 0.0569(16) Uani 1 1 d . . . . .
H33A H 0.071215 0.589538 0.289391 0.068 Uiso 1 1 calc R U . . .
H33B H 0.161237 0.597222 0.307471 0.068 Uiso 1 1 calc R U . . .
C34 C 0.1140(3) 0.4143(5) 0.3316(2) 0.0625(17) Uani 1 1 d . . . . .
H34A H 0.073564 0.350348 0.316399 0.094 Uiso 1 1 calc R U . . .
H34B H 0.102574 0.450458 0.366275 0.094 Uiso 1 1 calc R U . . .
H34C H 0.162633 0.364559 0.337269 0.094 Uiso 1 1 calc R U . . .
C35 C 0.2214(3) 0.4593(5) 0.14401(19) 0.0412(14) Uani 1 1 d . . . . .
H35A H 0.212259 0.379956 0.167574 0.049 Uiso 1 1 calc R U . . .
H35B H 0.221602 0.422160 0.107069 0.049 Uiso 1 1 calc R U . . .
C36 C 0.2993(3) 0.5184(5) 0.16367(19) 0.0432(14) Uani 1 1 d . . . . .
H36A H 0.310590 0.594557 0.139285 0.052 Uiso 1 1 calc R U . . .
H36B H 0.299769 0.557979 0.200309 0.052 Uiso 1 1 calc R U . . .
C37 C 0.3588(3) 0.4084(6) 0.1652(2) 0.0702(18) Uani 1 1 d . . . . .
H37A H 0.359092 0.372746 0.128061 0.084 Uiso 1 1 calc R U . . .
H37B H 0.344715 0.330026 0.187561 0.084 Uiso 1 1 calc R U . . .
C38 C 0.4384(3) 0.4554(6) 0.1874(2) 0.0732(19) Uani 1 1 d . . . . .
H38A H 0.454269 0.529674 0.164423 0.110 Uiso 1 1 calc R U . . .
H38B H 0.473528 0.376533 0.187742 0.110 Uiso 1 1 calc R U . . .
H38C H 0.439111 0.490577 0.224245 0.110 Uiso 1 1 calc R U . . .
C39 C 0.1705(3) 0.6914(4) 0.11147(18) 0.0398(13) Uani 1 1 d . . . . .
H39A H 0.212210 0.744115 0.132945 0.048 Uiso 1 1 calc R U . . .
H39B H 0.124487 0.750608 0.107958 0.048 Uiso 1 1 calc R U . . .
C40 C 0.1918(3) 0.6671(5) 0.05525(17) 0.0420(14) Uani 1 1 d . . . . .
H40A H 0.233860 0.598804 0.057329 0.050 Uiso 1 1 calc R U . . .
H40B H 0.147562 0.628247 0.031331 0.050 Uiso 1 1 calc R U . . .
C41 C 0.2161(3) 0.8035(5) 0.03184(19) 0.0535(16) Uani 1 1 d . . . . .
H41A H 0.174499 0.872316 0.031341 0.064 Uiso 1 1 calc R U . . .
H41B H 0.261015 0.840471 0.055591 0.064 Uiso 1 1 calc R U . . .
C42 C 0.2355(3) 0.7874(6) -0.0245(2) 0.0723(19) Uani 1 1 d . . . . .
H42A H 0.190180 0.758087 -0.048790 0.108 Uiso 1 1 calc R U . . .
H42B H 0.275491 0.717033 -0.024484 0.108 Uiso 1 1 calc R U . . .
H42C H 0.253624 0.876713 -0.036801 0.108 Uiso 1 1 calc R U . . .

loop_
_atom_site_aniso_label
_atom_site_aniso_U_11
_atom_site_aniso_U_22
_atom_site_aniso_U_33
_atom_site_aniso_U_23
_atom_site_aniso_U_13
_atom_site_aniso_U_12
F1 0.086(2) 0.0396(18) 0.0452(18) -0.0069(15) 0.0125(17) -0.0041(16)
F2 0.060(2) 0.0418(17) 0.0367(16) 0.0079(14) 0.0002(15) 0.0002(15)
F3 0.066(3) 0.134(3) 0.068(2) -0.031(2) -0.008(2) 0.014(2)
F4 0.080(3) 0.098(3) 0.088(3) -0.021(2) -0.005(2) 0.029(2)
O1 0.040(2) 0.043(2) 0.036(2) 0.0057(17) 0.0056(18) 0.0040(19)
O2 0.045(2) 0.045(2) 0.032(2) 0.0040(17) 0.0012(19) -0.0005(18)
O3 0.045(3) 0.084(3) 0.057(3) 0.012(2) 0.006(2) 0.013(2)
O4 0.050(3) 0.119(4) 0.075(3) -0.010(3) 0.007(3) -0.001(3)
N1 0.036(3) 0.046(3) 0.041(3) 0.001(2) -0.003(2) 0.000(2)
N2 0.053(3) 0.063(3) 0.044(3) 0.011(2) 0.008(3) 0.013(3)
N3 0.123(6) 0.145(6) 0.083(5) 0.054(4) 0.028(4) 0.002(4)
C1 0.040(4) 0.030(3) 0.046(4) 0.001(3) 0.007(3) 0.003(3)
C2 0.041(4) 0.045(4) 0.085(5) -0.004(3) 0.010(4) 0.000(3)
C3 0.053(5) 0.047(4) 0.096(5) -0.016(4) 0.037(4) -0.006(3)
C4 0.086(6) 0.044(4) 0.060(4) 0.001(3) 0.030(4) -0.004(4)
C5 0.059(5) 0.048(4) 0.061(4) 0.000(3) 0.016(4) -0.003(3)
C6 0.052(4) 0.040(3) 0.039(3) 0.001(3) 0.008(3) -0.003(3)
C7 0.042(4) 0.027(3) 0.037(3) 0.007(2) 0.003(3) 0.006(3)
C8 0.038(4) 0.032(3) 0.039(3) -0.006(2) 0.009(3) -0.002(3)
C9 0.045(4) 0.072(4) 0.060(4) -0.001(3) -0.007(3) 0.001(3)
C10 0.059(4) 0.046(4) 0.053(4) 0.007(3) 0.008(3) 0.001(3)
C11 0.053(4) 0.048(3) 0.041(3) 0.003(3) 0.003(3) -0.005(3)
C12 0.038(4) 0.044(3) 0.041(3) -0.004(3) 0.001(3) -0.004(3)
C13 0.043(4) 0.032(3) 0.039(3) -0.006(2) 0.007(3) 0.001(3)
C14 0.050(4) 0.041(3) 0.034(3) 0.000(3) 0.006(3) 0.002(3)
C15 0.049(4) 0.019(3) 0.035(3) -0.004(2) 0.005(3) 0.002(3)
C16 0.035(4) 0.034(3) 0.035(3) 0.001(2) 0.005(3) 0.001(3)
C17 0.051(4) 0.025(3) 0.032(3) -0.009(2) 0.003(3) 0.001(3)
C18 0.041(4) 0.030(3) 0.040(3) -0.001(3) 0.012(3) 0.003(3)
C19 0.040(4) 0.043(3) 0.028(3) 0.007(2) 0.001(3) -0.007(3)
C20 0.060(4) 0.031(3) 0.023(3) -0.002(2) -0.001(3) -0.002(3)
C21 0.040(4) 0.049(4) 0.037(3) 0.003(3) 0.004(3) 0.001(3)
C22 0.049(5) 0.051(4) 0.037(3) -0.001(3) 0.004(3) 0.001(3)
C23 0.048(5) 0.058(4) 0.053(4) -0.006(3) 0.008(4) -0.011(3)
C24 0.061(6) 0.088(5) 0.058(5) -0.021(4) 0.016(4) -0.015(4)
C25 0.071(5) 0.087(5) 0.063(5) 0.013(4) 0.028(4) -0.011(4)
C26 0.064(5) 0.119(6) 0.100(5) -0.030(4) 0.041(4) -0.031(4)
B1 0.062(5) 0.036(4) 0.027(3) 0.002(3) 0.010(4) -0.004(4)
B2 0.053(6) 0.085(6) 0.060(5) -0.012(5) -0.007(5) 0.019(5)
N4 0.045(3) 0.031(2) 0.033(2) -0.0051(19) 0.000(2) 0.001(2)
C27 0.050(4) 0.029(3) 0.042(3) -0.006(2) 0.003(3) -0.004(3)
C28 0.054(4) 0.035(3) 0.032(3) -0.001(2) -0.004(3) -0.001(3)
C29 0.052(4) 0.050(3) 0.040(3) -0.004(3) 0.003(3) -0.001(3)
C30 0.060(4) 0.050(4) 0.057(4) -0.002(3) 0.004(3) 0.003(3)
C31 0.053(4) 0.032(3) 0.039(3) -0.004(2) 0.004(3) -0.002(3)
C32 0.056(4) 0.034(3) 0.047(3) -0.001(3) 0.002(3) -0.003(3)
C33 0.076(5) 0.049(4) 0.049(4) -0.002(3) 0.021(3) 0.010(3)
C34 0.077(5) 0.058(4) 0.054(4) 0.015(3) 0.012(3) 0.008(3)
C35 0.050(4) 0.033(3) 0.040(3) -0.004(2) 0.006(3) 0.003(3)
C36 0.048(4) 0.044(3) 0.036(3) 0.009(3) 0.001(3) 0.001(3)
C37 0.045(4) 0.066(4) 0.097(5) -0.018(4) 0.002(4) 0.006(4)
C38 0.052(5) 0.089(5) 0.076(5) -0.012(4) 0.000(4) 0.012(4)
C39 0.048(4) 0.022(3) 0.048(3) 0.002(2) 0.001(3) 0.001(3)
C40 0.055(4) 0.038(3) 0.031(3) 0.001(2) -0.001(3) 0.006(3)
C41 0.065(4) 0.052(4) 0.042(3) 0.006(3) 0.002(3) -0.007(3)
C42 0.081(5) 0.084(4) 0.051(4) 0.022(3) 0.010(4) 0.000(4)

loop_
_atom_type_symbol
_atom_type_description
_atom_type_scat_dispersion_real
_atom_type_scat_dispersion_imag
_atom_type_scat_source
C C 0.0033 0.0016 'International Tables Vol C Tables 4.2.6.8 and 6.1.1.4'
H H 0.0000 0.0000 'International Tables Vol C Tables 4.2.6.8 and 6.1.1.4'
B B 0.0013 0.0007 'International Tables Vol C Tables 4.2.6.8 and 6.1.1.4'
F F 0.0171 0.0103 'International Tables Vol C Tables 4.2.6.8 and 6.1.1.4'
N N 0.0061 0.0033 'International Tables Vol C Tables 4.2.6.8 and 6.1.1.4'
O O 0.0106 0.0060 'International Tables Vol C Tables 4.2.6.8 and 6.1.1.4'

loop_
_geom_angle_atom_site_label_1
_geom_angle_atom_site_label_2
_geom_angle_atom_site_label_3
_geom_angle
_geom_angle_site_symmetry_1
_geom_angle_site_symmetry_3
_geom_angle_publ_flag
C15 O1 B1 118.6(4) . . ?
C17 O2 B1 118.3(4) . . ?
C22 O3 B2 124.5(5) . . ?
C24 O4 B2 122.4(5) . . ?
C1 N1 C9 123.5(5) . . ?
C8 N1 C1 111.4(4) . . ?
C8 N1 C9 124.9(4) . . ?
C2 C1 N1 127.9(5) . . ?
C6 C1 N1 108.8(5) . . ?
C6 C1 C2 123.3(5) . . ?
C1 C2 H2 121.9 . . ?
C1 C2 C3 116.3(5) . . ?
C3 C2 H2 121.9 . . ?
C2 C3 H3 119.6 . . ?
C4 C3 C2 120.8(6) . . ?
C4 C3 H3 119.6 . . ?
C3 C4 H4 119.1 . . ?
C3 C4 C5 121.9(6) . . ?
C5 C4 H4 119.1 . . ?
C4 C5 H5 121.6 . . ?
C6 C5 C4 116.9(6) . . ?
C6 C5 H5 121.6 . . ?
C1 C6 C5 120.9(5) . . ?
C1 C6 C7 109.8(4) . . ?
C5 C6 C7 129.2(5) . . ?
C6 C7 C8 101.0(4) . . ?
C6 C7 C10 111.5(4) . . ?
C6 C7 C11 109.5(4) . . ?
C8 C7 C10 110.9(4) . . ?
C11 C7 C8 112.2(4) . . ?
C11 C7 C10 111.2(4) . . ?
N1 C8 C7 108.9(4) . . ?
N1 C8 C12 122.0(5) . . ?
C12 C8 C7 129.1(5) . . ?
N1 C9 H9A 109.5 . . ?
N1 C9 H9B 109.5 . . ?
N1 C9 H9C 109.5 . . ?
H9A C9 H9B 109.5 . . ?
H9A C9 H9C 109.5 . . ?
H9B C9 H9C 109.5 . . ?
C7 C10 H10A 109.5 . . ?
C7 C10 H10B 109.5 . . ?
C7 C10 H10C 109.5 . . ?
H10A C10 H10B 109.5 . . ?
H10A C10 H10C 109.5 . . ?
H10B C10 H10C 109.5 . . ?
C7 C11 H11A 109.5 . . ?
C7 C11 H11B 109.5 . . ?
C7 C11 H11C 109.5 . . ?
H11A C11 H11B 109.5 . . ?
H11A C11 H11C 109.5 . . ?
H11B C11 H11C 109.5 . . ?
C8 C12 H12 116.4 . . ?
C8 C12 C13 127.2(5) . . ?
C13 C12 H12 116.4 . . ?
C12 C13 H13 118.2 . . ?
C14 C13 C12 123.7(5) . . ?
C14 C13 H13 118.2 . . ?
C13 C14 H14 118.5 . . ?
C13 C14 C15 123.0(5) . . ?
C15 C14 H14 118.5 . . ?
O1 C15 C14 118.6(4) . . ?
O1 C15 C16 118.7(5) . . ?
C14 C15 C16 122.7(5) . . ?
C15 C16 C18 120.1(5) . . ?
C17 C16 C15 121.8(5) . . ?
C17 C16 C18 118.1(4) . . ?
O2 C17 C16 118.3(4) . . ?
O2 C17 C19 117.5(5) . . ?
C19 C17 C16 124.1(5) . . ?
N2 C18 C16 179.4(6) . . ?
C17 C19 H19 118.7 . . ?
C20 C19 C17 122.5(5) . . ?
C20 C19 H19 118.7 . . ?
C19 C20 H20 116.2 . . ?
C19 C20 C21 127.5(5) . . ?
C21 C20 H20 116.2 . . ?
C20 C21 H21 118.9 . . ?
C22 C21 C20 122.1(5) . . ?
C22 C21 H21 118.9 . . ?
O3 C22 C21 120.0(5) . . ?
O3 C22 C23 116.8(5) . . ?
C21 C22 C23 123.1(5) . . ?
C24 C23 C22 121.2(6) . . ?
C24 C23 C25 120.9(6) . . ?
C25 C23 C22 117.9(6) . . ?
O4 C24 C23 121.5(6) . . ?
O4 C24 C26 114.4(7) . . ?
C23 C24 C26 124.1(7) . . ?
N3 C25 C23 176.9(8) . . ?
C24 C26 H26A 109.5 . . ?
C24 C26 H26B 109.5 . . ?
C24 C26 H26C 109.5 . . ?
H26A C26 H26B 109.5 . . ?
H26A C26 H26C 109.5 . . ?
H26B C26 H26C 109.5 . . ?
F1 B1 O1 110.2(5) . . ?
F1 B1 O2 108.8(4) . . ?
F2 B1 F1 110.0(4) . . ?
F2 B1 O1 108.3(4) . . ?
F2 B1 O2 107.7(5) . . ?
O1 B1 O2 111.7(4) . . ?
F3 B2 F4 109.8(6) . . ?
F3 B2 O3 108.7(6) . . ?
F3 B2 O4 108.8(6) . . ?
F4 B2 O3 108.7(6) . . ?
F4 B2 O4 108.5(6) . . ?
O3 B2 O4 112.4(6) . . ?
C27 N4 C31 110.7(4) . . ?
C35 N4 C27 107.8(3) . . ?
C35 N4 C31 109.7(3) . . ?
C39 N4 C27 110.2(3) . . ?
C39 N4 C31 108.1(3) . . ?
C39 N4 C35 110.4(4) . . ?
N4 C27 H27A 108.4 . . ?
N4 C27 H27B 108.4 . . ?
H27A C27 H27B 107.5 . . ?
C28 C27 N4 115.4(4) . . ?
C28 C27 H27A 108.4 . . ?
C28 C27 H27B 108.4 . . ?
C27 C28 H28A 109.5 . . ?
C27 C28 H28B 109.5 . . ?
C27 C28 C29 110.9(4) . . ?
H28A C28 H28B 108.1 . . ?
C29 C28 H28A 109.5 . . ?
C29 C28 H28B 109.5 . . ?
C28 C29 H29A 109.1 . . ?
C28 C29 H29B 109.1 . . ?
H29A C29 H29B 107.8 . . ?
C30 C29 C28 112.6(4) . . ?
C30 C29 H29A 109.1 . . ?
C30 C29 H29B 109.1 . . ?
C29 C30 H30A 109.5 . . ?
C29 C30 H30B 109.5 . . ?
C29 C30 H30C 109.5 . . ?
H30A C30 H30B 109.5 . . ?
H30A C30 H30C 109.5 . . ?
H30B C30 H30C 109.5 . . ?
N4 C31 H31A 108.5 . . ?
N4 C31 H31B 108.5 . . ?
H31A C31 H31B 107.5 . . ?
C32 C31 N4 114.9(4) . . ?
C32 C31 H31A 108.5 . . ?
C32 C31 H31B 108.5 . . ?
C31 C32 H32A 109.1 . . ?
C31 C32 H32B 109.1 . . ?
H32A C32 H32B 107.8 . . ?
C33 C32 C31 112.6(4) . . ?
C33 C32 H32A 109.1 . . ?
C33 C32 H32B 109.1 . . ?
C32 C33 H33A 109.2 . . ?
C32 C33 H33B 109.2 . . ?
C32 C33 C34 112.0(4) . . ?
H33A C33 H33B 107.9 . . ?
C34 C33 H33A 109.2 . . ?
C34 C33 H33B 109.2 . . ?
C33 C34 H34A 109.5 . . ?
C33 C34 H34B 109.5 . . ?
C33 C34 H34C 109.5 . . ?
H34A C34 H34B 109.5 . . ?
H34A C34 H34C 109.5 . . ?
H34B C34 H34C 109.5 . . ?
N4 C35 H35A 108.4 . . ?
N4 C35 H35B 108.4 . . ?
H35A C35 H35B 107.4 . . ?
C36 C35 N4 115.6(4) . . ?
C36 C35 H35A 108.4 . . ?
C36 C35 H35B 108.4 . . ?
C35 C36 H36A 109.5 . . ?
C35 C36 H36B 109.5 . . ?
H36A C36 H36B 108.1 . . ?
C37 C36 C35 110.8(4) . . ?
C37 C36 H36A 109.5 . . ?
C37 C36 H36B 109.5 . . ?
C36 C37 H37A 108.5 . . ?
C36 C37 H37B 108.5 . . ?
C36 C37 C38 114.9(5) . . ?
H37A C37 H37B 107.5 . . ?
C38 C37 H37A 108.5 . . ?
C38 C37 H37B 108.5 . . ?
C37 C38 H38A 109.5 . . ?
C37 C38 H38B 109.5 . . ?
C37 C38 H38C 109.5 . . ?
H38A C38 H38B 109.5 . . ?
H38A C38 H38C 109.5 . . ?
H38B C38 H38C 109.5 . . ?
N4 C39 H39A 108.4 . . ?
N4 C39 H39B 108.4 . . ?
N4 C39 C40 115.7(4) . . ?
H39A C39 H39B 107.4 . . ?
C40 C39 H39A 108.4 . . ?
C40 C39 H39B 108.4 . . ?
C39 C40 H40A 109.6 . . ?
C39 C40 H40B 109.6 . . ?
H40A C40 H40B 108.2 . . ?
C41 C40 C39 110.1(4) . . ?
C41 C40 H40A 109.6 . . ?
C41 C40 H40B 109.6 . . ?
C40 C41 H41A 109.0 . . ?
C40 C41 H41B 109.0 . . ?
H41A C41 H41B 107.8 . . ?
C42 C41 C40 112.7(4) . . ?
C42 C41 H41A 109.0 . . ?
C42 C41 H41B 109.0 . . ?
C41 C42 H42A 109.5 . . ?
C41 C42 H42B 109.5 . . ?
C41 C42 H42C 109.5 . . ?
H42A C42 H42B 109.5 . . ?
H42A C42 H42C 109.5 . . ?
H42B C42 H42C 109.5 . . ?

loop_
_geom_bond_atom_site_label_1
_geom_bond_atom_site_label_2
_geom_bond_distance
_geom_bond_site_symmetry_2
_geom_bond_publ_flag
F1 B1 1.391(6) . ?
F2 B1 1.383(6) . ?
F3 B2 1.369(7) . ?
F4 B2 1.377(8) . ?
O1 C15 1.320(5) . ?
O1 B1 1.470(7) . ?
O2 C17 1.334(5) . ?
O2 B1 1.473(6) . ?
O3 C22 1.316(5) . ?
O3 B2 1.463(8) . ?
O4 C24 1.302(7) . ?
O4 B2 1.478(8) . ?
N1 C1 1.416(6) . ?
N1 C8 1.351(6) . ?
N1 C9 1.449(6) . ?
N2 C18 1.150(5) . ?
N3 C25 1.142(7) . ?
C1 C2 1.379(7) . ?
C1 C6 1.371(6) . ?
C2 H2 0.9500 . ?
C2 C3 1.392(7) . ?
C3 H3 0.9500 . ?
C3 C4 1.389(7) . ?
C4 H4 0.9500 . ?
C4 C5 1.391(7) . ?
C5 H5 0.9500 . ?
C5 C6 1.380(6) . ?
C6 C7 1.519(6) . ?
C7 C8 1.529(6) . ?
C7 C10 1.537(6) . ?
C7 C11 1.526(6) . ?
C8 C12 1.383(6) . ?
C9 H9A 0.9800 . ?
C9 H9B 0.9800 . ?
C9 H9C 0.9800 . ?
C10 H10A 0.9800 . ?
C10 H10B 0.9800 . ?
C10 H10C 0.9800 . ?
C11 H11A 0.9800 . ?
C11 H11B 0.9800 . ?
C11 H11C 0.9800 . ?
C12 H12 0.9500 . ?
C12 C13 1.387(6) . ?
C13 H13 0.9500 . ?
C13 C14 1.379(6) . ?
C14 H14 0.9500 . ?
C14 C15 1.405(6) . ?
C15 C16 1.414(6) . ?
C16 C17 1.404(6) . ?
C16 C18 1.429(7) . ?
C17 C19 1.403(6) . ?
C19 H19 0.9500 . ?
C19 C20 1.372(6) . ?
C20 H20 0.9500 . ?
C20 C21 1.402(6) . ?
C21 H21 0.9500 . ?
C21 C22 1.377(6) . ?
C22 C23 1.446(7) . ?
C23 C24 1.364(8) . ?
C23 C25 1.416(8) . ?
C24 C26 1.497(7) . ?
C26 H26A 0.9800 . ?
C26 H26B 0.9800 . ?
C26 H26C 0.9800 . ?
N4 C27 1.525(5) . ?
N4 C31 1.527(5) . ?
N4 C35 1.523(5) . ?
N4 C39 1.518(5) . ?
C27 H27A 0.9900 . ?
C27 H27B 0.9900 . ?
C27 C28 1.500(6) . ?
C28 H28A 0.9900 . ?
C28 H28B 0.9900 . ?
C28 C29 1.523(6) . ?
C29 H29A 0.9900 . ?
C29 H29B 0.9900 . ?
C29 C30 1.522(6) . ?
C30 H30A 0.9800 . ?
C30 H30B 0.9800 . ?
C30 H30C 0.9800 . ?
C31 H31A 0.9900 . ?
C31 H31B 0.9900 . ?
C31 C32 1.520(6) . ?
C32 H32A 0.9900 . ?
C32 H32B 0.9900 . ?
C32 C33 1.504(6) . ?
C33 H33A 0.9900 . ?
C33 H33B 0.9900 . ?
C33 C34 1.523(6) . ?
C34 H34A 0.9800 . ?
C34 H34B 0.9800 . ?
C34 H34C 0.9800 . ?
C35 H35A 0.9900 . ?
C35 H35B 0.9900 . ?
C35 C36 1.511(6) . ?
C36 H36A 0.9900 . ?
C36 H36B 0.9900 . ?
C36 C37 1.491(6) . ?
C37 H37A 0.9900 . ?
C37 H37B 0.9900 . ?
C37 C38 1.513(7) . ?
C38 H38A 0.9800 . ?
C38 H38B 0.9800 . ?
C38 H38C 0.9800 . ?
C39 H39A 0.9900 . ?
C39 H39B 0.9900 . ?
C39 C40 1.523(6) . ?
C40 H40A 0.9900 . ?
C40 H40B 0.9900 . ?
C40 C41 1.522(6) . ?
C41 H41A 0.9900 . ?
C41 H41B 0.9900 . ?
C41 C42 1.503(6) . ?
C42 H42A 0.9800 . ?
C42 H42B 0.9800 . ?
C42 H42C 0.9800 . ?

loop_
_geom_torsion_atom_site_label_1
_geom_torsion_atom_site_label_2
_geom_torsion_atom_site_label_3
_geom_torsion_atom_site_label_4
_geom_torsion
_geom_torsion_site_symmetry_1
_geom_torsion_site_symmetry_2
_geom_torsion_site_symmetry_3
_geom_torsion_site_symmetry_4
_geom_torsion_publ_flag
O1 C15 C16 C17 4.0(6) . . . . ?
O1 C15 C16 C18 -178.6(4) . . . . ?
O2 C17 C19 C20 -0.3(7) . . . . ?
O3 C22 C23 C24 5.4(8) . . . . ?
O3 C22 C23 C25 -175.8(5) . . . . ?
N1 C1 C2 C3 -179.8(4) . . . . ?
N1 C1 C6 C5 178.4(4) . . . . ?
N1 C1 C6 C7 0.9(5) . . . . ?
N1 C8 C12 C13 174.6(4) . . . . ?
C1 N1 C8 C7 1.0(5) . . . . ?
C1 N1 C8 C12 -177.3(4) . . . . ?
C1 C2 C3 C4 0.9(8) . . . . ?
C1 C6 C7 C8 -0.4(5) . . . . ?
C1 C6 C7 C10 -118.3(4) . . . . ?
C1 C6 C7 C11 118.2(4) . . . . ?
C2 C1 C6 C5 -1.5(7) . . . . ?
C2 C1 C6 C7 -179.0(4) . . . . ?
C2 C3 C4 C5 -0.4(8) . . . . ?
C3 C4 C5 C6 -0.9(8) . . . . ?
C4 C5 C6 C1 1.9(7) . . . . ?
C4 C5 C6 C7 178.8(4) . . . . ?
C5 C6 C7 C8 -177.6(5) . . . . ?
C5 C6 C7 C10 64.5(6) . . . . ?
C5 C6 C7 C11 -59.0(6) . . . . ?
C6 C1 C2 C3 0.1(7) . . . . ?
C6 C7 C8 N1 -0.4(5) . . . . ?
C6 C7 C8 C12 177.7(5) . . . . ?
C7 C8 C12 C13 -3.3(8) . . . . ?
C8 N1 C1 C2 178.7(5) . . . . ?
C8 N1 C1 C6 -1.2(5) . . . . ?
C8 C12 C13 C14 -171.1(5) . . . . ?
C9 N1 C1 C2 3.0(7) . . . . ?
C9 N1 C1 C6 -176.9(4) . . . . ?
C9 N1 C8 C7 176.6(4) . . . . ?
C9 N1 C8 C12 -1.7(7) . . . . ?
C10 C7 C8 N1 118.0(4) . . . . ?
C10 C7 C8 C12 -63.9(6) . . . . ?
C11 C7 C8 N1 -116.9(4) . . . . ?
C11 C7 C8 C12 61.2(6) . . . . ?
C12 C13 C14 C15 175.2(4) . . . . ?
C13 C14 C15 O1 9.9(7) . . . . ?
C13 C14 C15 C16 -172.1(4) . . . . ?
C14 C15 C16 C17 -173.9(4) . . . . ?
C14 C15 C16 C18 3.4(7) . . . . ?
C15 O1 B1 F1 82.5(5) . . . . ?
C15 O1 B1 F2 -157.0(4) . . . . ?
C15 O1 B1 O2 -38.6(6) . . . . ?
C15 C16 C17 O2 -3.5(6) . . . . ?
C15 C16 C17 C19 174.0(4) . . . . ?
C16 C17 C19 C20 -177.8(4) . . . . ?
C17 O2 B1 F1 -83.0(5) . . . . ?
C17 O2 B1 F2 157.8(4) . . . . ?
C17 O2 B1 O1 39.0(6) . . . . ?
C17 C19 C20 C21 -177.3(4) . . . . ?
C18 C16 C17 O2 179.1(4) . . . . ?
C18 C16 C17 C19 -3.5(7) . . . . ?
C19 C20 C21 C22 -175.6(5) . . . . ?
C20 C21 C22 O3 -1.6(7) . . . . ?
C20 C21 C22 C23 178.7(4) . . . . ?
C21 C22 C23 C24 -174.9(5) . . . . ?
C21 C22 C23 C25 4.0(8) . . . . ?
C22 O3 B2 F3 132.8(6) . . . . ?
C22 O3 B2 F4 -107.7(6) . . . . ?
C22 O3 B2 O4 12.4(8) . . . . ?
C22 C23 C24 O4 -2.0(9) . . . . ?
C22 C23 C24 C26 177.7(5) . . . . ?
C24 O4 B2 F3 -128.8(6) . . . . ?
C24 O4 B2 F4 111.8(6) . . . . ?
C24 O4 B2 O3 -8.4(9) . . . . ?
C25 C23 C24 O4 179.2(6) . . . . ?
C25 C23 C24 C26 -1.1(9) . . . . ?
B1 O1 C15 C14 -163.7(4) . . . . ?
B1 O1 C15 C16 18.3(6) . . . . ?
B1 O2 C17 C16 -19.2(6) . . . . ?
B1 O2 C17 C19 163.2(4) . . . . ?
B2 O3 C22 C21 169.2(5) . . . . ?
B2 O3 C22 C23 -11.1(8) . . . . ?
B2 O4 C24 C23 4.0(9) . . . . ?
B2 O4 C24 C26 -175.8(5) . . . . ?
N4 C27 C28 C29 168.1(4) . . . . ?
N4 C31 C32 C33 -176.7(4) . . . . ?
N4 C35 C36 C37 177.8(4) . . . . ?
N4 C39 C40 C41 -172.0(4) . . . . ?
C27 N4 C31 C32 59.7(5) . . . . ?
C27 N4 C35 C36 173.1(4) . . . . ?
C27 N4 C39 C40 -66.9(5) . . . . ?
C27 C28 C29 C30 177.3(4) . . . . ?
C31 N4 C27 C28 50.2(5) . . . . ?
C31 N4 C35 C36 -66.2(5) . . . . ?
C31 N4 C39 C40 172.0(4) . . . . ?
C31 C32 C33 C34 -172.9(4) . . . . ?
C35 N4 C27 C28 170.2(4) . . . . ?
C35 N4 C31 C32 -59.2(5) . . . . ?
C35 N4 C39 C40 52.0(5) . . . . ?
C35 C36 C37 C38 -176.8(5) . . . . ?
C39 N4 C27 C28 -69.3(5) . . . . ?
C39 N4 C31 C32 -179.5(4) . . . . ?
C39 N4 C35 C36 52.7(5) . . . . ?
C39 C40 C41 C42 -178.2(4) . . . . ?
